data_7229609
loop_
_publ_author_name
'Martins, Marcos A. P.'
'Salbego, Paulo R. S.'
'de Moraes, Guilherme A.'
'Bender, Caroline R.'
'Zambiazi, Priscilla J.'
'Orlando, Tain\'ara'
'Pagliari, Anderson B.'
'Frizzo, Clarissa P.'
'H\"orner, Manfredo'

_publ_section_title
;
 Understanding the crystalline formation of triazene N-oxides and the role
 of halogen&#x22EF;\p interactions
;
_journal_issue 1
_journal_name_full CrystEngComm
_journal_page_first 96
_journal_paper_doi 10.1039/C7CE02015E
_journal_volume 20
_journal_year 2018
_chemical_absolute_configuration unk
_chemical_formula_moiety 'C12  H10  N3  O1  F1'
_chemical_formula_sum 'C12 H10 F N3 O'
_chemical_formula_weight 231.23
_chemical_name_systematic 'Synthesis of 1-(4-fluorphenyl)-3-phenyltriazenide N1-oxide'
_chemical_properties_physical Air-stable.
_space_group_IT_number 4
_space_group_name_Hall 'P 2yb'
_space_group_name_H-M_alt 'P 1 21 1'
_symmetry_cell_setting monoclinic
_symmetry_Int_Tables_number 4
_symmetry_space_group_name_Hall 'P 2yb'
_symmetry_space_group_name_H-M 'P 1 21 1'
_atom_sites_solution_hydrogens geom
_audit_conform_dict_location ftp://ftp.iucr.org/pub/cif_core.dic
_audit_conform_dict_name cif_core.dic
_audit_conform_dict_version 2.4.3
_audit_creation_date 2017-04-25T09:36:29-00:00
_audit_creation_method 'WinGX routine CIF_UPDATE'
_audit_update_record
;
2017-08-25 deposited with the CCDC.
2017-11-22 downloaded from the CCDC.
;
_cell_angle_alpha 90
_cell_angle_beta 110.361(5)
_cell_angle_gamma 90
_cell_formula_units_Z 2
_cell_length_a 9.6487(15)
_cell_length_b 5.2866(7)
_cell_length_c 11.1382(19)
_cell_measurement_reflns_used 8549
_cell_measurement_temperature 100(2)
_cell_measurement_theta_max 28.33
_cell_measurement_theta_min 2.41
_cell_measurement_wavelength 0.71073
_cell_volume 532.65(14)
_computing_molecular_graphics 'Ortep for Windows (Farrugia, 2012)'
_computing_publication_material 'WinGX publication routines (Farrugia, 2012)'
_computing_structure_refinement 'SHELXL-2014/7 (Sheldrick, 2014)'
_diffrn_ambient_temperature 100(2)
_diffrn_measured_fraction_theta_full 0.996
_diffrn_measured_fraction_theta_max 0.992
_diffrn_measurement_device_type 'Bruker APEX-II CCD'
_diffrn_measurement_method scans
_diffrn_radiation_probe x-ray
_diffrn_radiation_type MoK\a
_diffrn_radiation_wavelength 0.71073
_diffrn_reflns_av_R_equivalents 0.0533
_diffrn_reflns_av_unetI/netI 0.0323
_diffrn_reflns_Laue_measured_fraction_full 0.996
_diffrn_reflns_Laue_measured_fraction_max 0.992
_diffrn_reflns_limit_h_max 12
_diffrn_reflns_limit_h_min -12
_diffrn_reflns_limit_k_max 7
_diffrn_reflns_limit_k_min -4
_diffrn_reflns_limit_l_max 14
_diffrn_reflns_limit_l_min -14
_diffrn_reflns_number 19621
_diffrn_reflns_point_group_measured_fraction_full 0.931
_diffrn_reflns_point_group_measured_fraction_max 0.899
_diffrn_reflns_theta_full 25.242
_diffrn_reflns_theta_max 28.391
_diffrn_reflns_theta_min 2.251
_diffrn_standards_number 0
_exptl_absorpt_coefficient_mu 0.108
_exptl_absorpt_correction_T_max 0.7457
_exptl_absorpt_correction_T_min 0.6344
_exptl_absorpt_correction_type multi-scan
_exptl_crystal_colour yellow
_exptl_crystal_density_diffrn 1.442
_exptl_crystal_density_method 'not measured'
_exptl_crystal_description needle
_exptl_crystal_F_000 240
_exptl_crystal_recrystallization_method
'Recrystallized from a fraction of ethanol/pyridine solvents, which after, approximately, five days of slow evaporation resulted in yellow crystals with needles shape.'
_exptl_crystal_size_max 0.868
_exptl_crystal_size_mid 0.169
_exptl_crystal_size_min 0.134
_refine_diff_density_max 0.235
_refine_diff_density_min -0.248
_refine_diff_density_rms 0.048
_refine_ls_abs_structure_details
;
 Flack x determined using 769 quotients [(I+)-(I-)]/[(I+)+(I-)]
 (Parsons, Flack and Wagner, Acta Cryst. B69 (2013) 249-259).
;
_refine_ls_abs_structure_Flack 0.1(3)
_refine_ls_extinction_method none
_refine_ls_goodness_of_fit_ref 1.058
_refine_ls_hydrogen_treatment constr
_refine_ls_matrix_type full
_refine_ls_number_constraints 0
_refine_ls_number_parameters 154
_refine_ls_number_reflns 2392
_refine_ls_number_restraints 1
_refine_ls_restrained_S_all 1.058
_refine_ls_R_factor_all 0.0432
_refine_ls_R_factor_gt 0.0351
_refine_ls_shift/su_max 0
_refine_ls_shift/su_mean 0
_refine_ls_structure_factor_coef Fsqd
_refine_ls_weighting_details 'w=1/[\s^2^(Fo^2^)+(0.0494P)^2^+0.1137P] where P=(Fo^2^+2Fc^2^)/3'
_refine_ls_weighting_scheme calc
_refine_ls_wR_factor_gt 0.087
_refine_ls_wR_factor_ref 0.0913
_reflns_Friedel_coverage 0.642
_reflns_Friedel_fraction_full 0.847
_reflns_Friedel_fraction_max 0.784
_reflns_number_gt 2125
_reflns_number_total 2392
_reflns_threshold_expression 'I > 2\s(I)'
_cod_data_source_file c7ce02015e2.cif
_cod_data_source_block shelx
_cod_depositor_comments 'Adding full bibliography for 7229609--7229613.cif.'
_cod_original_sg_symbol_H-M 'P 21'
_cod_database_code 7229609

loop_
_symmetry_equiv_pos_as_xyz
'x, y, z'
'-x, y+1/2, -z'

loop_
_atom_site_label
_atom_site_type_symbol
_atom_site_fract_x
_atom_site_fract_y
_atom_site_fract_z
_atom_site_U_iso_or_equiv
_atom_site_adp_type
_atom_site_occupancy
_atom_site_site_symmetry_order
_atom_site_calc_flag
_atom_site_refinement_flags_posn
_atom_site_refinement_flags_adp
F F 0.31361(12) 1.2754(3) 0.79084(12) 0.0255(3) Uani 1 1 d . .
O O 1.00023(13) 0.3438(3) 0.91577(13) 0.0198(3) Uani 1 1 d . .
N13 N 0.78054(17) 0.6208(3) 0.86615(16) 0.0164(4) Uani 1 1 d . .
H1A H 0.8576 0.6334 0.9342 0.02 Uiso 1 1 calc R U
N12 N 0.77252(17) 0.4456(3) 0.77937(16) 0.0161(4) Uani 1 1 d . .
C24 C 0.4289(2) 1.1132(4) 0.8091(2) 0.0192(4) Uani 1 1 d . .
C25 C 0.4125(2) 0.9171(5) 0.7237(2) 0.0220(5) Uani 1 1 d . .
H25 H 0.3244 0.896 0.6553 0.026 Uiso 1 1 calc R U
C26 C 0.5295(2) 0.7518(4) 0.7415(2) 0.0206(5) Uani 1 1 d . .
H26 H 0.5207 0.6187 0.6848 0.025 Uiso 1 1 calc R U
C21 C 0.66029(19) 0.7859(4) 0.84472(19) 0.0158(4) Uani 1 1 d . .
N11 N 0.88963(16) 0.3084(3) 0.81108(15) 0.0153(4) Uani 1 1 d . .
C11 C 0.8946(2) 0.1104(4) 0.7240(2) 0.0161(4) Uani 1 1 d . .
C12 C 1.0143(2) -0.0546(4) 0.7613(2) 0.0190(4) Uani 1 1 d . .
H12 H 1.0894 -0.0355 0.8402 0.023 Uiso 1 1 calc R U
C13 C 1.0199(2) -0.2482(4) 0.6789(2) 0.0207(4) Uani 1 1 d . .
H13 H 1.0989 -0.3608 0.7033 0.025 Uiso 1 1 calc R U
C14 C 0.9091(2) -0.2747(5) 0.5611(2) 0.0227(5) Uani 1 1 d . .
H14 H 0.9139 -0.4033 0.5057 0.027 Uiso 1 1 calc R U
C22 C 0.6739(2) 0.9847(4) 0.92987(19) 0.0177(4) Uani 1 1 d . .
H22 H 0.7614 1.0066 0.9989 0.021 Uiso 1 1 calc R U
C23 C 0.5569(2) 1.1504(4) 0.9118(2) 0.0194(4) Uani 1 1 d . .
H23 H 0.5649 1.2841 0.968 0.023 Uiso 1 1 calc R U
C15 C 0.7905(2) -0.1079(5) 0.5259(2) 0.0243(5) Uani 1 1 d . .
H15 H 0.7156 -0.1266 0.4469 0.029 Uiso 1 1 calc R U
C16 C 0.7820(2) 0.0855(4) 0.6068(2) 0.0207(4) Uani 1 1 d . .
H16 H 0.7023 0.1965 0.5828 0.025 Uiso 1 1 calc R U

loop_
_atom_site_aniso_label
_atom_site_aniso_U_11
_atom_site_aniso_U_22
_atom_site_aniso_U_33
_atom_site_aniso_U_23
_atom_site_aniso_U_13
_atom_site_aniso_U_12
F 0.0163(5) 0.0278(8) 0.0328(7) 0.0030(6) 0.0091(5) 0.0102(5)
O 0.0122(6) 0.0228(8) 0.0199(7) -0.0002(6) -0.0003(5) 0.0016(6)
N13 0.0091(7) 0.0193(10) 0.0185(8) -0.0021(7) 0.0018(6) -0.0002(6)
N12 0.0111(7) 0.0172(9) 0.0205(8) 0.0008(7) 0.0063(6) 0.0007(6)
C24 0.0125(8) 0.0206(11) 0.0266(11) 0.0056(9) 0.0095(8) 0.0039(8)
C25 0.0117(8) 0.0259(12) 0.0246(11) 0.0005(10) 0.0016(7) 0.0012(8)
C26 0.0142(9) 0.0224(12) 0.0235(10) -0.0026(9) 0.0043(8) 0.0002(8)
C21 0.0111(8) 0.0171(11) 0.0202(9) 0.0032(8) 0.0066(7) 0.0000(7)
N11 0.0097(7) 0.0175(10) 0.0178(8) 0.0021(7) 0.0036(6) 0.0001(6)
C11 0.0144(8) 0.0150(10) 0.0212(9) 0.0007(8) 0.0091(7) -0.0018(7)
C12 0.0129(8) 0.0205(12) 0.0233(10) 0.0029(9) 0.0059(7) 0.0008(8)
C13 0.0153(8) 0.0189(11) 0.0313(11) 0.0032(9) 0.0123(8) 0.0028(8)
C14 0.0213(9) 0.0205(12) 0.0292(11) -0.0027(9) 0.0127(8) -0.0015(8)
C22 0.0120(8) 0.0209(12) 0.0195(10) -0.0001(8) 0.0045(7) -0.0021(8)
C23 0.0180(9) 0.0192(12) 0.0232(10) -0.0005(8) 0.0100(8) -0.0007(8)
C15 0.0199(10) 0.0270(13) 0.0236(10) -0.0024(9) 0.0045(8) -0.0003(9)
C16 0.0145(9) 0.0226(11) 0.0233(10) -0.0003(9) 0.0044(8) 0.0031(8)

loop_
_atom_type_symbol
_atom_type_description
_atom_type_scat_dispersion_real
_atom_type_scat_dispersion_imag
_atom_type_scat_source
C C 0.0033 0.0016 'International Tables Vol C Tables 4.2.6.8 and 6.1.1.4'
H H 0 0 'International Tables Vol C Tables 4.2.6.8 and 6.1.1.4'
N N 0.0061 0.0033 'International Tables Vol C Tables 4.2.6.8 and 6.1.1.4'
O O 0.0106 0.006 'International Tables Vol C Tables 4.2.6.8 and 6.1.1.4'
F F 0.0171 0.0103 'International Tables Vol C Tables 4.2.6.8 and 6.1.1.4'

loop_
_geom_angle_atom_site_label_1
_geom_angle_atom_site_label_2
_geom_angle_atom_site_label_3
_geom_angle
N12 N13 C21 118.47(15)
N12 N13 H1A 120.8
C21 N13 H1A 120.8
N11 N12 N13 111.87(15)
F C24 C23 119.03(19)
F C24 C25 118.57(17)
C23 C24 C25 122.41(19)
C24 C25 C26 118.87(18)
C24 C25 H25 120.6
C26 C25 H25 120.6
C25 C26 C21 119.7(2)
C25 C26 H26 120.1
C21 C26 H26 120.1
C22 C21 C26 120.30(18)
C22 C21 N13 118.51(16)
C26 C21 N13 121.19(18)
N12 N11 O 122.55(16)
N12 N11 C11 117.24(15)
O N11 C11 120.21(15)
C16 C11 C12 121.32(19)
C16 C11 N11 120.38(17)
C12 C11 N11 118.29(17)
C13 C12 C11 119.00(18)
C13 C12 H12 120.5
C11 C12 H12 120.5
C14 C13 C12 120.48(19)
C14 C13 H13 119.8
C12 C13 H13 119.8
C13 C14 C15 119.5(2)
C13 C14 H14 120.2
C15 C14 H14 120.2
C23 C22 C21 119.92(18)
C23 C22 H22 120
C21 C22 H22 120
C24 C23 C22 118.8(2)
C24 C23 H23 120.6
C22 C23 H23 120.6
C16 C15 C14 121.0(2)
C16 C15 H15 119.5
C14 C15 H15 119.5
C15 C16 C11 118.66(19)
C15 C16 H16 120.7
C11 C16 H16 120.7

loop_
_geom_bond_atom_site_label_1
_geom_bond_atom_site_label_2
_geom_bond_distance
F C24 1.362(2)
O N11 1.291(2)
N13 N12 1.322(2)
N13 C21 1.404(2)
N13 H1A 0.86
N12 N11 1.284(2)
C24 C23 1.374(3)
C24 C25 1.379(3)
C25 C26 1.386(3)
C25 H25 0.93
C26 C21 1.392(3)
C26 H26 0.93
C21 C22 1.391(3)
N11 C11 1.439(3)
C11 C16 1.384(3)
C11 C12 1.390(3)
C12 C13 1.388(3)
C12 H12 0.93
C13 C14 1.382(3)
C13 H13 0.93
C14 C15 1.389(3)
C14 H14 0.93
C22 C23 1.387(3)
C22 H22 0.93
C23 H23 0.93
C15 C16 1.383(3)
C15 H15 0.93
C16 H16 0.93

loop_
_geom_torsion_atom_site_label_1
_geom_torsion_atom_site_label_2
_geom_torsion_atom_site_label_3
_geom_torsion_atom_site_label_4
_geom_torsion
C21 N13 N12 N11 -179.99(16)
F C24 C25 C26 179.81(19)
C23 C24 C25 C26 -0.3(3)
C24 C25 C26 C21 0.2(3)
C25 C26 C21 C22 0.0(3)
C25 C26 C21 N13 179.49(19)
N12 N13 C21 C22 -174.18(17)
N12 N13 C21 C26 6.4(3)
N13 N12 N11 O -0.3(2)
N13 N12 N11 C11 -179.86(15)
N12 N11 C11 C16 5.1(3)
O N11 C11 C16 -174.44(18)
N12 N11 C11 C12 -174.43(18)
O N11 C11 C12 6.0(3)
C16 C11 C12 C13 -0.2(3)
N11 C11 C12 C13 179.31(17)
C11 C12 C13 C14 0.7(3)
C12 C13 C14 C15 -0.9(3)
C26 C21 C22 C23 -0.2(3)
N13 C21 C22 C23 -179.67(18)
F C24 C23 C22 -179.98(17)
C25 C24 C23 C22 0.1(3)
C21 C22 C23 C24 0.1(3)
C13 C14 C15 C16 0.5(3)
C14 C15 C16 C11 0.1(3)
C12 C11 C16 C15 -0.2(3)
N11 C11 C16 C15 -179.70(19)
